data_4123675
loop_
_publ_author_name
'Lin, Qipu'
'Bu, Xianhui'
'Mao, Chengyu'
'Zhao, Xiang'
'Sasan, Koroush'
'Feng, Pingyun'

_publ_section_title
;
 Mimicking high-silica zeolites: highly stable germanium- and tin-rich
 zeolite-type chalcogenides.
;
_journal_issue 19
_journal_name_full 'Journal of the American Chemical Society'
_journal_page_first 6184
_journal_page_last 6187
_journal_paper_doi 10.1021/jacs.5b03550
_journal_volume 137
_journal_year 2015
_chemical_formula_moiety 'Se48 Sn24'
_chemical_formula_sum 'Se48 Sn24'
_chemical_formula_weight 6639.12
_chemical_name_systematic
; 
 ? 
;
_space_group_IT_number 217
_symmetry_cell_setting cubic
_symmetry_space_group_name_Hall 'I -4 2 3'
_symmetry_space_group_name_H-M 'I -4 3 m'
_atom_sites_solution_hydrogens none
_atom_sites_solution_primary direct
_atom_sites_solution_secondary difmap
_audit_creation_method SHELXL-97
_cell_angle_alpha 90.00
_cell_angle_beta 90.00
_cell_angle_gamma 90.00
_cell_formula_units_Z 2
_cell_length_a 22.6140(6)
_cell_length_b 22.6140(6)
_cell_length_c 22.6140(6)
_cell_measurement_reflns_used 1751
_cell_measurement_temperature 296(2)
_cell_measurement_theta_max 20.79
_cell_measurement_theta_min 2.21
_cell_volume 11564.6(5)
_computing_cell_refinement 'Bruker SMART'
_computing_data_collection 'Bruker SMART'
_computing_data_reduction 'Bruker SAINT'
_computing_molecular_graphics 'Bruker SHELXTL'
_computing_publication_material 'Bruker SHELXTL'
_computing_structure_refinement 'SHELXL-97 (Sheldrick, 1997)'
_computing_structure_solution 'SHELXS-97 (Sheldrick, 1990)'
_diffrn_ambient_temperature 296(2)
_diffrn_measured_fraction_theta_full 0.987
_diffrn_measured_fraction_theta_max 0.987
_diffrn_measurement_device_type 'CCD area detector'
_diffrn_measurement_method 'phi and omega scans'
_diffrn_radiation_monochromator graphite
_diffrn_radiation_source 'fine-focus sealed tube'
_diffrn_radiation_type MoK\a
_diffrn_radiation_wavelength 0.71073
_diffrn_reflns_av_R_equivalents 0.1270
_diffrn_reflns_av_sigmaI/netI 0.0617
_diffrn_reflns_limit_h_max 21
_diffrn_reflns_limit_h_min -20
_diffrn_reflns_limit_k_max 22
_diffrn_reflns_limit_k_min -21
_diffrn_reflns_limit_l_max 21
_diffrn_reflns_limit_l_min -22
_diffrn_reflns_number 16031
_diffrn_reflns_theta_full 20.83
_diffrn_reflns_theta_max 20.83
_diffrn_reflns_theta_min 1.80
_diffrn_standards_decay_% none
_diffrn_standards_interval_count none
_diffrn_standards_interval_time none
_diffrn_standards_number none
_exptl_absorpt_coefficient_mu 10.098
_exptl_absorpt_correction_T_max 0.068
_exptl_absorpt_correction_T_min 0.065
_exptl_absorpt_correction_type none
_exptl_crystal_colour yellow
_exptl_crystal_density_diffrn 1.907
_exptl_crystal_density_meas 1.8
_exptl_crystal_density_method 'not measured'
_exptl_crystal_description 'rhombic-dodecahedral '
_exptl_crystal_F_000 5664
_exptl_crystal_size_max 0.3
_exptl_crystal_size_mid 0.28
_exptl_crystal_size_min 0.27
_refine_diff_density_max 1.700
_refine_diff_density_min -0.800
_refine_diff_density_rms 0.221
_refine_ls_abs_structure_details 'Flack H D (1983), Acta Cryst. A39, 876-881'
_refine_ls_abs_structure_Flack -0.06(9)
_refine_ls_extinction_coef 0.00026(4)
_refine_ls_extinction_expression Fc^*^=kFc[1+0.001xFc^2^\l^3^/sin(2\q)]^-1/4^
_refine_ls_extinction_method SHELXL
_refine_ls_goodness_of_fit_ref 1.091
_refine_ls_hydrogen_treatment none
_refine_ls_matrix_type full
_refine_ls_number_parameters 31
_refine_ls_number_reflns 1150
_refine_ls_number_restraints 0
_refine_ls_restrained_S_all 1.091
_refine_ls_R_factor_all 0.1673
_refine_ls_R_factor_gt 0.0835
_refine_ls_shift/su_max 0.000
_refine_ls_shift/su_mean 0.000
_refine_ls_structure_factor_coef Fsqd
_refine_ls_weighting_details 'calc w=1/[\s^2^(Fo^2^)+(0.0961P)^2^+682.4433P] where P=(Fo^2^+2Fc^2^)/3'
_refine_ls_weighting_scheme calc
_refine_ls_wR_factor_gt 0.2063
_refine_ls_wR_factor_ref 0.2783
_reflns_number_gt 619
_reflns_number_total 1161
_reflns_threshold_expression >2sigma(I)
_cod_data_source_file ja5b03550_si_002.cif
_cod_data_source_block CPM-120-ZnCdSe
_cod_depositor_comments
;
The following automatic conversions were performed:

'_symmetry_cell_setting' value 'Cubic' changed to 'cubic' according
to
/usr/data/users/saulius/crontab/automatic-downloads/rss-feeds/ACS/lib/dictionaries/cif_core.dic
dictionary named 'cif_core.dic' version 2.4.2 from 2011-04-26.

Automatic conversion script
Id: cif_fix_values 3271 2015-04-21 07:52:19Z andrius 

 Adding full bibliography for 4123670--4123675.cif.
;
_cod_original_sg_symbol_H-M I-43m
_cod_database_code 4123675

loop_
_symmetry_equiv_pos_as_xyz
'x, y, z'
'-x, -y, z'
'-x, y, -z'
'x, -y, -z'
'z, x, y'
'z, -x, -y'
'-z, -x, y'
'-z, x, -y'
'y, z, x'
'-y, z, -x'
'y, -z, -x'
'-y, -z, x'
'y, x, z'
'-y, -x, z'
'y, -x, -z'
'-y, x, -z'
'x, z, y'
'-x, z, -y'
'-x, -z, y'
'x, -z, -y'
'z, y, x'
'z, -y, -x'
'-z, y, -x'
'-z, -y, x'
'x+1/2, y+1/2, z+1/2'
'-x+1/2, -y+1/2, z+1/2'
'-x+1/2, y+1/2, -z+1/2'
'x+1/2, -y+1/2, -z+1/2'
'z+1/2, x+1/2, y+1/2'
'z+1/2, -x+1/2, -y+1/2'
'-z+1/2, -x+1/2, y+1/2'
'-z+1/2, x+1/2, -y+1/2'
'y+1/2, z+1/2, x+1/2'
'-y+1/2, z+1/2, -x+1/2'
'y+1/2, -z+1/2, -x+1/2'
'-y+1/2, -z+1/2, x+1/2'
'y+1/2, x+1/2, z+1/2'
'-y+1/2, -x+1/2, z+1/2'
'y+1/2, -x+1/2, -z+1/2'
'-y+1/2, x+1/2, -z+1/2'
'x+1/2, z+1/2, y+1/2'
'-x+1/2, z+1/2, -y+1/2'
'-x+1/2, -z+1/2, y+1/2'
'x+1/2, -z+1/2, -y+1/2'
'z+1/2, y+1/2, x+1/2'
'z+1/2, -y+1/2, -x+1/2'
'-z+1/2, y+1/2, -x+1/2'
'-z+1/2, -y+1/2, x+1/2'

loop_
_atom_site_label
_atom_site_type_symbol
_atom_site_fract_x
_atom_site_fract_y
_atom_site_fract_z
_atom_site_U_iso_or_equiv
_atom_site_adp_type
_atom_site_occupancy
_atom_site_symmetry_multiplicity
_atom_site_calc_flag
_atom_site_refinement_flags
Sn1 Sn 0.93458(15) 0.81139(15) 0.55784(17) 0.1179(14) Uani 1 1 d .
Se1 Se 0.8720(2) 0.8720(2) 0.6270(3) 0.116(2) Uani 1 2 d S
Se2 Se 0.9889(2) 0.7479(2) 0.6316(2) 0.127(2) Uani 1 1 d .
Se3 Se 1.0000 0.8815(3) 0.5000 0.130(3) Uani 1 2 d S

loop_
_atom_site_aniso_label
_atom_site_aniso_U_11
_atom_site_aniso_U_22
_atom_site_aniso_U_33
_atom_site_aniso_U_23
_atom_site_aniso_U_13
_atom_site_aniso_U_12
Sn1 0.120(3) 0.113(2) 0.121(3) 0.004(2) 0.015(2) 0.0108(19)
Se1 0.126(3) 0.126(3) 0.096(5) 0.006(3) 0.006(3) 0.023(4)
Se2 0.143(4) 0.126(4) 0.112(4) 0.016(3) -0.010(3) 0.016(3)
Se3 0.125(6) 0.102(5) 0.162(6) 0.000 0.040(5) 0.000

loop_
_atom_type_symbol
_atom_type_description
_atom_type_scat_dispersion_real
_atom_type_scat_dispersion_imag
_atom_type_scat_source
C C 0.0033 0.0016 'International Tables Vol C Tables 4.2.6.8 and 6.1.1.4'
H H 0.0000 0.0000 'International Tables Vol C Tables 4.2.6.8 and 6.1.1.4'
N N 0.0061 0.0033 'International Tables Vol C Tables 4.2.6.8 and 6.1.1.4'
Se Se -0.0929 2.2259 'International Tables Vol C Tables 4.2.6.8 and 6.1.1.4'
Cd Cd -0.8075 1.2024 'International Tables Vol C Tables 4.2.6.8 and 6.1.1.4'
Sn Sn -0.6537 1.4246 'International Tables Vol C Tables 4.2.6.8 and 6.1.1.4'

loop_
_geom_angle_atom_site_label_1
_geom_angle_atom_site_label_2
_geom_angle_atom_site_label_3
_geom_angle
_geom_angle_site_symmetry_1
_geom_angle_site_symmetry_3
Se1 Sn1 Se2 100.0(2) . .
Se1 Sn1 Se3 108.0(2) . .
Se2 Sn1 Se3 114.42(18) . .
Se1 Sn1 Se2 109.7(2) . 48_664
Se2 Sn1 Se2 113.08(15) . 48_664
Se3 Sn1 Se2 110.93(19) . 48_664
Sn1 Se1 Sn1 103.1(3) 13 .
Sn1 Se2 Sn1 102.1(2) . 46_566
Sn1 Se3 Sn1 102.5(3) . 3_756

loop_
_geom_bond_atom_site_label_1
_geom_bond_atom_site_label_2
_geom_bond_distance
_geom_bond_site_symmetry_2
Sn1 Se1 2.515(5) .
Sn1 Se2 2.521(6) .
Sn1 Se3 2.532(5) .
Sn1 Se2 2.542(6) 48_664
Se1 Sn1 2.515(5) 13
Se2 Sn1 2.542(6) 46_566
Se3 Sn1 2.532(5) 3_756
